data_7026534
loop_
_publ_author_name
'Efthymiou, Constantinos G.'
'Georgopoulou, Anastasia N.'
'Papatriantafyllopoulou, Constantina'
'Terzis, Aris'
'Raptopoulou, Catherine P.'
'Escuer, Albert'
'Perlepes, Spyros P.'

_publ_section_title
;
 Initial employment of di-2-pyridyl ketone as a route to
 nickel(II)/lanthanide(III) clusters: triangular Ni(2)Ln complexes.
;
_journal_issue 37
_journal_name_full 'Dalton transactions (Cambridge, England : 2003)'
_journal_page_first 8603
_journal_page_last 8605
_journal_paper_doi 10.1039/c0dt00493f
_journal_volume 39
_journal_year 2010
_chemical_formula_sum 'C54.6 H63.8 Cl2 N9 Ni2 O22.3 Tb'
_chemical_formula_weight 1550.19
_chemical_name_systematic
;
?
;
_space_group_IT_number 2
_symmetry_cell_setting triclinic
_symmetry_space_group_name_Hall '-P 1'
_symmetry_space_group_name_H-M 'P -1'
_atom_sites_solution_hydrogens geom
_atom_sites_solution_primary direct
_atom_sites_solution_secondary difmap
_audit_creation_method SHELXL-97
_cell_angle_alpha 81.400(10)
_cell_angle_beta 89.580(10)
_cell_angle_gamma 63.280(10)
_cell_formula_units_Z 2
_cell_length_a 11.998(5)
_cell_length_b 12.117(5)
_cell_length_c 26.990(10)
_cell_measurement_reflns_used 25
_cell_measurement_temperature 298
_cell_measurement_theta_max 11.0
_cell_measurement_theta_min 5.5
_cell_volume 3457(2)
_computing_structure_refinement 'SHELXL-97 (Sheldrick, 1997)'
_computing_structure_solution 'SHELXS-97 (Sheldrick, 1997)'
_diffrn_ambient_temperature 298
_diffrn_measured_fraction_theta_full 0.995
_diffrn_measured_fraction_theta_max 0.995
_diffrn_measurement_device_type 'Crystal Logic Dual Goniometer'
_diffrn_measurement_method '\q/2\q scans'
_diffrn_radiation_monochromator graphite
_diffrn_radiation_source 'fine-focus sealed tube'
_diffrn_radiation_type MoK\a
_diffrn_radiation_wavelength 0.71073
_diffrn_reflns_av_R_equivalents 0.0239
_diffrn_reflns_av_sigmaI/netI 0.0582
_diffrn_reflns_limit_h_max 0
_diffrn_reflns_limit_h_min -14
_diffrn_reflns_limit_k_max 12
_diffrn_reflns_limit_k_min -14
_diffrn_reflns_limit_l_max 32
_diffrn_reflns_limit_l_min -32
_diffrn_reflns_number 12750
_diffrn_reflns_theta_full 25.01
_diffrn_reflns_theta_max 25.01
_diffrn_reflns_theta_min 2.36
_diffrn_standards_decay_% -0.8
_diffrn_standards_interval_count 97
_diffrn_standards_number 3
_exptl_absorpt_coefficient_mu 1.704
_exptl_absorpt_correction_T_max 1.000
_exptl_absorpt_correction_T_min 0.797
_exptl_absorpt_correction_type 'psi-scan empirical'
_exptl_crystal_colour green
_exptl_crystal_density_diffrn 1.489
_exptl_crystal_density_method 'not measured'
_exptl_crystal_description parallelepiped'
_exptl_crystal_F_000 1576
_exptl_crystal_size_max 0.55
_exptl_crystal_size_mid 0.30
_exptl_crystal_size_min 0.15
_refine_diff_density_max 2.046
_refine_diff_density_min -1.907
_refine_diff_density_rms 0.137
_refine_ls_extinction_method none
_refine_ls_goodness_of_fit_ref 1.074
_refine_ls_hydrogen_treatment refall
_refine_ls_matrix_type full
_refine_ls_number_parameters 817
_refine_ls_number_reflns 12129
_refine_ls_number_restraints 18
_refine_ls_restrained_S_all 1.076
_refine_ls_R_factor_all 0.0753
_refine_ls_R_factor_gt 0.0583
_refine_ls_shift/su_max 0.003
_refine_ls_shift/su_mean 0.000
_refine_ls_structure_factor_coef Fsqd
_refine_ls_weighting_details 'calc w=1/[\s^2^(Fo^2^)+(0.0966P)^2^+4.8786P] where P=(Fo^2^+2Fc^2^)/3'
_refine_ls_weighting_scheme calc
_refine_ls_wR_factor_gt 0.1526
_refine_ls_wR_factor_ref 0.1663
_reflns_number_gt 9795
_reflns_number_total 12129
_reflns_threshold_expression >2sigma(I)
_cod_data_source_file c0dt00493f.txt
_cod_data_source_block peng37a
_cod_original_sg_symbol_H-M P-1
_cod_original_formula_sum 'C54.60 H63.80 Cl2 N9 Ni2 O22.30 Tb'
_cod_database_code 7026534

loop_
_symmetry_equiv_pos_as_xyz
'x, y, z'
'-x, -y, -z'

loop_
_atom_site_label
_atom_site_type_symbol
_atom_site_fract_x
_atom_site_fract_y
_atom_site_fract_z
_atom_site_U_iso_or_equiv
_atom_site_adp_type
_atom_site_occupancy
_atom_site_symmetry_multiplicity
_atom_site_calc_flag
_atom_site_refinement_flags
_atom_site_disorder_assembly
_atom_site_disorder_group
Tb Tb 0.43046(2) 0.11192(3) 0.697164(11) 0.03928(12) Uani 1 1 d . . .
Ni1 Ni 0.21868(6) 0.07885(7) 0.77714(3) 0.03817(19) Uani 1 1 d . . .
Ni2 Ni 0.50241(7) -0.10663(7) 0.80302(3) 0.03973(19) Uani 1 1 d . . .
O1 O 0.3990(4) 0.0867(4) 0.78521(16) 0.0408(9) Uani 1 1 d . . .
N1 N 0.1639(5) 0.2510(5) 0.8005(2) 0.0456(12) Uani 1 1 d . . .
N2 N 0.4511(5) -0.0549(5) 0.8735(2) 0.0473(12) Uani 1 1 d . . .
O11 O 0.3409(3) -0.1001(4) 0.77276(16) 0.0400(9) Uani 1 1 d . . .
N11 N 0.1942(5) -0.0173(6) 0.8439(2) 0.0486(13) Uani 1 1 d . . .
N12 N 0.5369(5) -0.2909(5) 0.8235(2) 0.0513(13) Uani 1 1 d . . .
O21 O 0.5560(3) -0.0929(4) 0.73118(16) 0.0400(9) Uani 1 1 d . . .
N21 N 0.6882(5) -0.1350(6) 0.8142(2) 0.0529(14) Uani 1 1 d . . .
N22 N 0.6391(5) 0.0036(5) 0.6549(2) 0.0535(14) Uani 1 1 d . . .
O31 O 0.2296(4) 0.1560(4) 0.70616(16) 0.0402(9) Uani 1 1 d . . .
N31 N 0.0504(5) 0.1099(5) 0.7431(2) 0.0437(12) Uani 1 1 d . . .
N32 N 0.3416(5) 0.0169(5) 0.6394(2) 0.0504(13) Uani 1 1 d . . .
O41 O 0.5512(5) 0.2192(6) 0.7112(2) 0.0716(16) Uani 1 1 d . . .
O42 O 0.3549(5) 0.3278(4) 0.7180(2) 0.0598(12) Uani 1 1 d . . .
O1W O 0.3840(5) 0.2428(5) 0.6174(2) 0.0666(14) Uani 1 1 d . . .
C1 C 0.0474(7) 0.3498(7) 0.7923(3) 0.0609(19) Uani 1 1 d . . .
H1 H -0.0181 0.3388 0.7796 0.079 Uiso 1 1 calc R . .
C2 C 0.0254(8) 0.4648(8) 0.8023(4) 0.079(3) Uani 1 1 d . . .
H2 H -0.0551 0.5307 0.7970 0.103 Uiso 1 1 calc R . .
C3 C 0.1200(9) 0.4837(8) 0.8199(4) 0.084(3) Uani 1 1 d . . .
H3 H 0.1050 0.5618 0.8269 0.109 Uiso 1 1 calc R . .
C4 C 0.2399(8) 0.3839(8) 0.8274(3) 0.068(2) Uani 1 1 d . . .
H4 H 0.3067 0.3948 0.8388 0.088 Uiso 1 1 calc R . .
C5 C 0.2581(6) 0.2692(6) 0.8176(3) 0.0470(14) Uani 1 1 d . . .
C6 C 0.3870(6) 0.1538(6) 0.8245(2) 0.0443(14) Uani 1 1 d . . .
O2 O 0.4772(5) 0.1982(5) 0.8237(2) 0.0632(13) Uani 1 1 d . . .
H2O H 0.5393 0.1470 0.8416 0.082 Uiso 1 1 calc R . .
C7 C 0.4003(6) 0.0683(7) 0.8748(2) 0.0461(14) Uani 1 1 d . . .
C8 C 0.3601(7) 0.1175(8) 0.9189(3) 0.0614(19) Uani 1 1 d . . .
H8 H 0.3262 0.2032 0.9190 0.080 Uiso 1 1 calc R . .
C9 C 0.3722(8) 0.0351(10) 0.9626(3) 0.073(2) Uani 1 1 d . . .
H9 H 0.3453 0.0655 0.9924 0.095 Uiso 1 1 calc R . .
C10 C 0.4239(8) -0.0910(9) 0.9618(3) 0.072(2) Uani 1 1 d . . .
H10 H 0.4322 -0.1473 0.9907 0.094 Uiso 1 1 calc R . .
C11 C 0.4639(7) -0.1328(8) 0.9161(3) 0.0578(18) Uani 1 1 d . . .
H11 H 0.5008 -0.2184 0.9154 0.075 Uiso 1 1 calc R . .
C21 C 0.1311(7) 0.0323(8) 0.8827(3) 0.0604(18) Uani 1 1 d . . .
H21 H 0.0990 0.1180 0.8825 0.079 Uiso 1 1 calc R . .
C22 C 0.1127(8) -0.0422(11) 0.9238(3) 0.078(3) Uani 1 1 d . . .
H22 H 0.0681 -0.0063 0.9502 0.101 Uiso 1 1 calc R . .
C23 C 0.1616(10) -0.1693(11) 0.9242(3) 0.083(3) Uani 1 1 d . . .
H23 H 0.1512 -0.2205 0.9512 0.108 Uiso 1 1 calc R . .
C24 C 0.2250(7) -0.2188(8) 0.8849(3) 0.0630(19) Uani 1 1 d . . .
H24 H 0.2578 -0.3043 0.8846 0.082 Uiso 1 1 calc R . .
C25 C 0.2409(6) -0.1427(7) 0.8455(3) 0.0487(15) Uani 1 1 d . . .
C26 C 0.3140(6) -0.1898(6) 0.7991(3) 0.0453(14) Uani 1 1 d . . .
O12 O 0.2317(4) -0.2181(4) 0.77150(19) 0.0522(11) Uani 1 1 d . . .
C27 C 0.4364(6) -0.3091(7) 0.8161(3) 0.0548(17) Uani 1 1 d . . .
C28 C 0.4452(8) -0.4297(7) 0.8232(4) 0.073(2) Uani 1 1 d . . .
H28 H 0.3757 -0.4412 0.8163 0.095 Uiso 1 1 calc R . .
C29 C 0.5571(10) -0.5309(8) 0.8404(5) 0.093(3) Uani 1 1 d . . .
H29 H 0.5637 -0.6112 0.8462 0.121 Uiso 1 1 calc R . .
C30 C 0.6595(9) -0.5118(8) 0.8490(4) 0.084(3) Uani 1 1 d . . .
H30 H 0.7362 -0.5797 0.8604 0.109 Uiso 1 1 calc R . .
C31 C 0.6485(7) -0.3915(7) 0.8408(3) 0.068(2) Uani 1 1 d . . .
H31 H 0.7178 -0.3790 0.8470 0.088 Uiso 1 1 calc R . .
C32 C 0.2712(8) -0.2486(8) 0.7226(3) 0.0635(19) Uani 1 1 d . . .
H32A H 0.3516 -0.3225 0.7261 0.083 Uiso 1 1 calc R . .
H32B H 0.2800 -0.1798 0.7026 0.083 Uiso 1 1 calc R . .
C33 C 0.1775(10) -0.2718(13) 0.6979(4) 0.100(4) Uani 1 1 d . . .
H33A H 0.2022 -0.2909 0.6651 0.130 Uiso 1 1 calc R . .
H33B H 0.0981 -0.1985 0.6949 0.130 Uiso 1 1 calc R . .
H33C H 0.1707 -0.3411 0.7175 0.130 Uiso 1 1 calc R . .
C41 C 0.7436(7) -0.1345(10) 0.8567(3) 0.074(2) Uani 1 1 d . . .
H41 H 0.6981 -0.1196 0.8851 0.096 Uiso 1 1 calc R . .
C42 C 0.8658(8) -0.1552(10) 0.8598(4) 0.081(3) Uani 1 1 d . . .
H42 H 0.9030 -0.1570 0.8902 0.105 Uiso 1 1 calc R . .
C43 C 0.9321(7) -0.1730(8) 0.8182(4) 0.070(2) Uani 1 1 d . . .
H43 H 1.0145 -0.1858 0.8195 0.090 Uiso 1 1 calc R . .
C44 C 0.8749(6) -0.1715(7) 0.7744(3) 0.0581(18) Uani 1 1 d . . .
H44 H 0.9181 -0.1825 0.7453 0.076 Uiso 1 1 calc R . .
C45 C 0.7526(5) -0.1538(6) 0.7732(3) 0.0447(14) Uani 1 1 d . . .
C46 C 0.6814(5) -0.1589(6) 0.7273(3) 0.0437(14) Uani 1 1 d . . .
O22 O 0.7218(4) -0.2922(4) 0.73173(19) 0.0499(11) Uani 1 1 d . . .
C47 C 0.7196(6) -0.1105(6) 0.6776(3) 0.0498(15) Uani 1 1 d . . .
C48 C 0.8308(7) -0.1819(8) 0.6568(3) 0.066(2) Uani 1 1 d . . .
H48 H 0.8833 -0.2631 0.6725 0.086 Uiso 1 1 calc R . .
C49 C 0.8627(8) -0.1329(9) 0.6136(4) 0.077(2) Uani 1 1 d . . .
H49 H 0.9376 -0.1790 0.5997 0.101 Uiso 1 1 calc R . .
C50 C 0.7814(9) -0.0132(10) 0.5908(4) 0.081(3) Uani 1 1 d . . .
H50 H 0.8003 0.0232 0.5612 0.105 Uiso 1 1 calc R . .
C51 C 0.6724(8) 0.0509(8) 0.6125(3) 0.072(2) Uani 1 1 d . . .
H51 H 0.6183 0.1317 0.5970 0.093 Uiso 1 1 calc R . .
C52 C 0.6517(7) -0.3247(7) 0.6989(4) 0.064(2) Uani 1 1 d . . .
H52A H 0.6602 -0.2966 0.6641 0.084 Uiso 1 1 calc R . .
H52B H 0.5638 -0.2851 0.7054 0.084 Uiso 1 1 calc R . .
C53 C 0.7029(11) -0.4649(9) 0.7088(5) 0.092(3) Uani 1 1 d . . .
H53A H 0.6495 -0.4885 0.6915 0.120 Uiso 1 1 calc R . .
H53B H 0.7065 -0.4930 0.7442 0.120 Uiso 1 1 calc R . .
H53C H 0.7855 -0.5027 0.6971 0.120 Uiso 1 1 calc R . .
C61 C -0.0472(6) 0.1048(7) 0.7667(3) 0.0561(17) Uani 1 1 d . . .
H61 H -0.0357 0.0716 0.8007 0.073 Uiso 1 1 calc R . .
C62 C -0.1628(7) 0.1469(8) 0.7425(3) 0.069(2) Uani 1 1 d . . .
H62 H -0.2289 0.1441 0.7600 0.089 Uiso 1 1 calc R . .
C63 C -0.1786(7) 0.1921(9) 0.6930(4) 0.076(2) Uani 1 1 d . . .
H63 H -0.2563 0.2211 0.6761 0.099 Uiso 1 1 calc R . .
C64 C -0.0791(7) 0.1957(8) 0.6669(3) 0.066(2) Uani 1 1 d . . .
H64 H -0.0883 0.2250 0.6326 0.085 Uiso 1 1 calc R . .
C65 C 0.0349(6) 0.1534(7) 0.6944(3) 0.0505(16) Uani 1 1 d . . .
C66 C 0.1491(6) 0.1601(6) 0.6701(2) 0.0427(13) Uani 1 1 d . . .
O32 O 0.1062(4) 0.2710(4) 0.63297(17) 0.0504(11) Uani 1 1 d . B .
C67 C 0.2171(6) 0.0572(6) 0.6383(3) 0.0475(15) Uani 1 1 d . . .
C68 C 0.1567(8) 0.0145(8) 0.6078(3) 0.069(2) Uani 1 1 d . . .
H68 H 0.0704 0.0445 0.6073 0.089 Uiso 1 1 calc R . .
C69 C 0.2286(12) -0.0750(11) 0.5778(4) 0.100(4) Uani 1 1 d . . .
H69 H 0.1908 -0.1062 0.5576 0.130 Uiso 1 1 calc R . .
C70 C 0.3526(10) -0.1144(9) 0.5790(4) 0.085(3) Uani 1 1 d . . .
H70 H 0.4021 -0.1736 0.5596 0.111 Uiso 1 1 calc R . .
C71 C 0.4059(8) -0.0657(8) 0.6093(3) 0.070(2) Uani 1 1 d . . .
H71 H 0.4916 -0.0920 0.6088 0.091 Uiso 1 1 calc R . .
C72 C 0.0556(9) 0.3849(7) 0.6536(3) 0.070(2) Uani 1 1 d . . .
H72A H 0.1232 0.3950 0.6684 0.091 Uiso 1 1 calc R A 1
H72B H 0.0017 0.3803 0.6799 0.091 Uiso 1 1 calc R A 1
C73 C -0.020(3) 0.499(4) 0.6126(15) 0.140(17) Uani 0.50 1 d P B 1
C73A C 0.042(3) 0.4863(18) 0.6109(14) 0.110(13) Uani 0.50 1 d P B 2
N41 N 0.4632(7) 0.3186(7) 0.7206(3) 0.0677(18) Uani 1 1 d . . .
O43 O 0.4795(8) 0.4047(7) 0.7322(3) 0.102(2) Uani 1 1 d . . .
Cl1 Cl 0.2555(2) 0.8600(3) 0.07855(10) 0.0871(7) Uani 1 1 d . . .
O51 O 0.2070(11) 0.8469(10) 0.1253(4) 0.161(5) Uani 1 1 d . . .
O52 O 0.3745(9) 0.8581(13) 0.0876(4) 0.164(5) Uani 1 1 d . . .
O53 O 0.1793(9) 0.9746(10) 0.0474(3) 0.142(4) Uani 1 1 d . . .
O54 O 0.2802(15) 0.7627(11) 0.0505(4) 0.181(5) Uani 1 1 d . . .
Cl2 Cl 0.1215(5) 0.7307(5) 0.49774(15) 0.1474(16) Uani 1 1 d . . .
O55 O 0.1402(16) 0.6926(15) 0.5492(5) 0.205(6) Uani 1 1 d . . .
O56 O 0.216(3) 0.754(2) 0.4752(8) 0.324(14) Uani 1 1 d . . .
O57 O 0.064(3) 0.690(3) 0.4718(9) 0.400(19) Uani 1 1 d . . .
O58 O 0.028(3) 0.865(2) 0.4969(14) 0.47(3) Uani 1 1 d . . .
O1E O 0.2326(9) 0.2487(9) 0.5429(4) 0.128(3) Uiso 1 1 d D . .
C1E C 0.228(3) 0.262(3) 0.4947(9) 0.257(13) Uiso 1 1 d D . .
C2E C 0.317(3) 0.264(3) 0.4737(10) 0.238(12) Uiso 1 1 d D . .
O2E O 0.6369(16) 0.5249(16) 0.4046(6) 0.107(5) Uiso 0.50 1 d PD . .
C3E C 0.553(4) 0.488(4) 0.4071(19) 0.211(19) Uiso 0.50 1 d PD . .
C4E C 0.460(3) 0.551(4) 0.4245(14) 0.160(13) Uiso 0.50 1 d PD . .
O3E O 0.961(3) 0.704(3) 0.0125(10) 0.147(9) Uiso 0.40 1 d PD . .
C5E C 1.014(3) 0.649(3) 0.0533(11) 0.103(8) Uiso 0.40 1 d PD . .
C6E C 1.060(6) 0.538(4) 0.063(2) 0.22(3) Uiso 0.40 1 d PD . .
O4E O 0.754(3) 0.504(3) 0.0596(12) 0.195(13) Uiso 0.40 1 d PD . .
C7E C 0.667(2) 0.577(2) 0.0291(9) 0.076(6) Uiso 0.40 1 d PD . .
C8E C 0.645(5) 0.542(5) -0.0068(16) 0.19(2) Uiso 0.40 1 d PD . .

loop_
_atom_site_aniso_label
_atom_site_aniso_U_11
_atom_site_aniso_U_22
_atom_site_aniso_U_33
_atom_site_aniso_U_23
_atom_site_aniso_U_13
_atom_site_aniso_U_12
Tb 0.02793(16) 0.03706(17) 0.05136(19) -0.00749(12) 0.00240(11) -0.01336(12)
Ni1 0.0260(4) 0.0380(4) 0.0482(4) -0.0072(3) 0.0002(3) -0.0124(3)
Ni2 0.0265(4) 0.0393(4) 0.0507(4) -0.0057(3) -0.0007(3) -0.0131(3)
O1 0.031(2) 0.037(2) 0.053(2) -0.0105(18) -0.0009(17) -0.0131(17)
N1 0.034(3) 0.044(3) 0.053(3) -0.014(2) 0.003(2) -0.011(2)
N2 0.034(3) 0.054(3) 0.051(3) -0.004(3) -0.001(2) -0.019(2)
O11 0.0256(19) 0.037(2) 0.056(2) -0.0043(18) 0.0014(17) -0.0137(17)
N11 0.033(3) 0.058(3) 0.050(3) -0.004(3) 0.002(2) -0.019(2)
N12 0.033(3) 0.045(3) 0.067(4) -0.003(3) -0.005(2) -0.012(2)
O21 0.0248(19) 0.040(2) 0.052(2) -0.0084(18) -0.0005(17) -0.0118(17)
N21 0.030(3) 0.068(4) 0.063(3) -0.019(3) 0.005(2) -0.021(3)
N22 0.043(3) 0.049(3) 0.067(4) -0.013(3) 0.012(3) -0.018(3)
O31 0.029(2) 0.040(2) 0.053(2) -0.0112(18) 0.0035(17) -0.0157(17)
N31 0.031(2) 0.041(3) 0.057(3) -0.004(2) -0.002(2) -0.016(2)
N32 0.044(3) 0.046(3) 0.057(3) -0.016(3) 0.000(2) -0.015(2)
O41 0.048(3) 0.081(4) 0.106(4) -0.040(3) 0.021(3) -0.040(3)
O42 0.055(3) 0.044(3) 0.080(3) -0.013(2) 0.004(3) -0.021(2)
O1W 0.065(3) 0.062(3) 0.067(3) 0.000(3) -0.002(3) -0.027(3)
C1 0.036(3) 0.055(4) 0.079(5) -0.018(4) 0.001(3) -0.008(3)
C2 0.058(5) 0.049(4) 0.106(7) -0.023(4) 0.009(5) 0.000(4)
C3 0.072(6) 0.051(5) 0.124(8) -0.035(5) 0.005(5) -0.017(4)
C4 0.065(5) 0.056(4) 0.089(6) -0.023(4) 0.004(4) -0.029(4)
C5 0.045(4) 0.040(3) 0.055(4) -0.014(3) 0.006(3) -0.017(3)
C6 0.038(3) 0.045(3) 0.053(4) -0.014(3) -0.003(3) -0.019(3)
O2 0.056(3) 0.069(3) 0.079(4) -0.012(3) -0.004(3) -0.040(3)
C7 0.036(3) 0.062(4) 0.045(3) -0.014(3) -0.001(3) -0.024(3)
C8 0.052(4) 0.082(5) 0.059(4) -0.028(4) 0.009(3) -0.033(4)
C9 0.069(5) 0.108(7) 0.050(4) -0.023(5) 0.003(4) -0.044(5)
C10 0.062(5) 0.091(7) 0.056(5) 0.003(4) 0.001(4) -0.032(5)
C11 0.049(4) 0.068(5) 0.053(4) 0.001(3) -0.006(3) -0.027(4)
C21 0.043(4) 0.073(5) 0.060(4) -0.012(4) 0.004(3) -0.022(4)
C22 0.058(5) 0.122(8) 0.056(5) -0.014(5) 0.015(4) -0.043(5)
C23 0.087(7) 0.106(8) 0.065(5) 0.005(5) 0.003(5) -0.057(6)
C24 0.059(4) 0.075(5) 0.064(5) 0.002(4) 0.003(4) -0.041(4)
C25 0.035(3) 0.058(4) 0.056(4) 0.001(3) -0.011(3) -0.027(3)
C26 0.036(3) 0.038(3) 0.062(4) -0.003(3) -0.003(3) -0.018(3)
O12 0.040(2) 0.056(3) 0.069(3) -0.008(2) -0.002(2) -0.029(2)
C27 0.043(4) 0.047(4) 0.072(5) 0.000(3) -0.005(3) -0.021(3)
C28 0.060(5) 0.047(4) 0.109(7) 0.004(4) -0.008(5) -0.026(4)
C29 0.076(6) 0.048(5) 0.145(10) 0.016(5) -0.015(6) -0.027(4)
C30 0.064(5) 0.050(5) 0.108(7) 0.014(5) -0.006(5) -0.008(4)
C31 0.046(4) 0.052(4) 0.088(6) 0.005(4) -0.008(4) -0.011(3)
C32 0.064(5) 0.067(5) 0.076(5) -0.024(4) 0.013(4) -0.040(4)
C33 0.090(7) 0.156(11) 0.093(7) -0.051(7) 0.016(6) -0.081(8)
C41 0.045(4) 0.107(7) 0.072(5) -0.031(5) -0.003(4) -0.031(4)
C42 0.043(4) 0.107(7) 0.098(7) -0.039(6) -0.007(4) -0.033(5)
C43 0.036(4) 0.067(5) 0.109(7) -0.022(5) -0.008(4) -0.024(4)
C44 0.031(3) 0.047(4) 0.093(6) -0.011(4) 0.003(3) -0.015(3)
C45 0.030(3) 0.035(3) 0.065(4) -0.008(3) -0.003(3) -0.012(2)
C46 0.031(3) 0.034(3) 0.064(4) -0.012(3) 0.006(3) -0.012(2)
O22 0.035(2) 0.035(2) 0.076(3) -0.013(2) -0.001(2) -0.0123(18)
C47 0.033(3) 0.049(4) 0.066(4) -0.012(3) 0.007(3) -0.016(3)
C48 0.044(4) 0.063(5) 0.087(6) -0.030(4) 0.024(4) -0.016(4)
C49 0.050(4) 0.089(6) 0.089(6) -0.026(5) 0.030(4) -0.024(4)
C50 0.082(6) 0.096(7) 0.074(6) -0.020(5) 0.030(5) -0.048(6)
C51 0.065(5) 0.065(5) 0.080(6) -0.007(4) 0.025(4) -0.027(4)
C52 0.050(4) 0.050(4) 0.095(6) -0.027(4) 0.004(4) -0.020(3)
C53 0.100(8) 0.061(5) 0.125(9) -0.033(5) 0.001(6) -0.040(5)
C61 0.036(3) 0.065(4) 0.065(4) 0.004(3) -0.001(3) -0.025(3)
C62 0.039(4) 0.078(5) 0.090(6) 0.007(4) -0.006(4) -0.033(4)
C63 0.034(4) 0.091(6) 0.101(7) -0.003(5) -0.016(4) -0.032(4)
C64 0.037(4) 0.082(5) 0.073(5) 0.002(4) -0.015(3) -0.027(4)
C65 0.035(3) 0.057(4) 0.060(4) -0.006(3) -0.008(3) -0.022(3)
C66 0.034(3) 0.043(3) 0.046(3) 0.003(3) -0.008(2) -0.015(3)
O32 0.044(2) 0.044(2) 0.054(3) 0.001(2) -0.003(2) -0.015(2)
C67 0.046(4) 0.045(3) 0.053(4) -0.005(3) -0.003(3) -0.023(3)
C68 0.065(5) 0.079(5) 0.070(5) -0.019(4) -0.010(4) -0.037(4)
C69 0.119(9) 0.100(8) 0.097(8) -0.043(6) -0.014(7) -0.056(7)
C70 0.089(7) 0.076(6) 0.088(7) -0.043(5) 0.006(5) -0.026(5)
C71 0.061(5) 0.067(5) 0.076(5) -0.029(4) 0.004(4) -0.017(4)
C72 0.074(5) 0.047(4) 0.072(5) -0.008(4) 0.010(4) -0.014(4)
C73 0.11(3) 0.12(3) 0.092(19) -0.004(16) 0.016(19) 0.03(2)
C73A 0.13(3) 0.016(7) 0.13(2) -0.001(9) 0.05(2) 0.009(11)
N41 0.076(5) 0.073(4) 0.079(4) -0.020(4) 0.011(4) -0.054(4)
O43 0.136(6) 0.096(5) 0.128(6) -0.046(4) 0.021(5) -0.090(5)
Cl1 0.0792(15) 0.0936(17) 0.0763(14) -0.0030(12) -0.0023(12) -0.0317(13)
O51 0.191(11) 0.131(8) 0.107(6) 0.014(6) 0.055(7) -0.037(7)
O52 0.103(7) 0.278(15) 0.118(7) 0.006(8) -0.028(5) -0.104(9)
O53 0.125(7) 0.136(8) 0.104(6) 0.026(6) -0.005(5) -0.021(6)
O54 0.312(18) 0.134(9) 0.124(8) -0.049(7) 0.033(9) -0.118(11)
Cl2 0.190(5) 0.181(4) 0.094(2) -0.003(2) -0.020(3) -0.110(4)
O55 0.262(17) 0.210(14) 0.120(9) 0.023(9) -0.014(10) -0.100(13)
O56 0.42(3) 0.26(2) 0.31(2) -0.052(18) 0.23(2) -0.17(2)
O57 0.60(5) 0.40(3) 0.33(3) -0.03(2) -0.22(3) -0.34(3)
O58 0.37(4) 0.184(19) 0.64(5) -0.09(3) -0.30(4) 0.07(2)

loop_
_atom_type_symbol
_atom_type_description
_atom_type_scat_dispersion_real
_atom_type_scat_dispersion_imag
_atom_type_scat_source
C C 0.0033 0.0016 'International Tables Vol C Tables 4.2.6.8 and 6.1.1.4'
H H 0.0000 0.0000 'International Tables Vol C Tables 4.2.6.8 and 6.1.1.4'
N N 0.0061 0.0033 'International Tables Vol C Tables 4.2.6.8 and 6.1.1.4'
O O 0.0106 0.0060 'International Tables Vol C Tables 4.2.6.8 and 6.1.1.4'
Ni Ni 0.3393 1.1124 'International Tables Vol C Tables 4.2.6.8 and 6.1.1.4'
Tb Tb -0.1723 4.1537 'International Tables Vol C Tables 4.2.6.8 and 6.1.1.4'
Cl Cl 0.1484 0.1585 'International Tables Vol C Tables 4.2.6.8 and 6.1.1.4'

loop_
_geom_angle_atom_site_label_1
_geom_angle_atom_site_label_2
_geom_angle_atom_site_label_3
_geom_angle
O31 Tb O21 109.49(15)
O31 Tb O1W 92.80(17)
O21 Tb O1W 138.24(17)
O31 Tb O1 71.57(14)
O21 Tb O1 72.15(14)
O1W Tb O1 149.60(17)
O31 Tb O41 133.22(17)
O21 Tb O41 104.50(19)
O1W Tb O41 82.1(2)
O1 Tb O41 89.91(18)
O31 Tb O42 81.86(16)
O21 Tb O42 140.17(16)
O1W Tb O42 75.96(19)
O1 Tb O42 76.10(16)
O41 Tb O42 51.69(18)
O31 Tb N32 65.01(16)
O21 Tb N32 83.88(17)
O1W Tb N32 74.0(2)
O1 Tb N32 118.83(17)
O41 Tb N32 151.2(2)
O42 Tb N32 133.35(18)
O31 Tb N22 151.23(18)
O21 Tb N22 64.65(17)
O1W Tb N22 78.71(19)
O1 Tb N22 126.94(17)
O41 Tb N22 73.32(19)
O42 Tb N22 121.54(18)
N32 Tb N22 86.22(19)
O31 Tb N41 107.62(18)
O21 Tb N41 124.01(19)
O1W Tb N41 78.3(2)
O1 Tb N41 81.81(17)
O41 Tb N41 25.73(19)
O42 Tb N41 25.97(19)
N32 Tb N41 150.8(2)
N22 Tb N41 97.6(2)
O31 Tb Ni2 87.32(11)
O21 Tb Ni2 35.64(10)
O1W Tb Ni2 172.46(14)
O1 Tb Ni2 36.98(10)
O41 Tb Ni2 103.31(16)
O42 Tb Ni2 111.49(13)
N32 Tb Ni2 99.30(14)
N22 Tb Ni2 97.63(14)
N41 Tb Ni2 108.82(15)
O31 Tb Ni1 34.34(11)
O21 Tb Ni1 83.72(10)
O1W Tb Ni1 126.78(14)
O1 Tb Ni1 39.90(10)
O41 Tb Ni1 124.72(14)
O42 Tb Ni1 87.16(12)
N32 Tb Ni1 83.19(14)
N22 Tb Ni1 147.54(13)
N41 Tb Ni1 106.53(14)
Ni2 Tb Ni1 54.39(3)
O11 Ni1 O31 97.50(17)
O11 Ni1 N31 106.20(19)
O31 Ni1 N31 78.93(19)
O11 Ni1 N1 153.95(19)
O31 Ni1 N1 90.0(2)
N31 Ni1 N1 99.7(2)
O11 Ni1 N11 78.3(2)
O31 Ni1 N11 169.9(2)
N31 Ni1 N11 93.4(2)
N1 Ni1 N11 97.8(2)
O11 Ni1 O1 79.43(15)
O31 Ni1 O1 79.22(16)
N31 Ni1 O1 157.97(19)
N1 Ni1 O1 77.50(18)
N11 Ni1 O1 108.67(18)
O11 Ni1 Tb 76.96(12)
O31 Ni1 Tb 38.45(11)
N31 Ni1 Tb 115.67(16)
N1 Ni1 Tb 94.36(15)
N11 Ni1 Tb 146.05(15)
O1 Ni1 Tb 43.84(11)
O21 Ni2 N12 105.5(2)
O21 Ni2 O11 87.17(16)
N12 Ni2 O11 79.23(19)
O21 Ni2 O1 84.15(17)
N12 Ni2 O1 158.07(19)
O11 Ni2 O1 81.72(16)
O21 Ni2 N2 157.7(2)
N12 Ni2 N2 96.0(2)
O11 Ni2 N2 102.75(19)
O1 Ni2 N2 77.7(2)
O21 Ni2 N21 77.5(2)
N12 Ni2 N21 97.4(2)
O11 Ni2 N21 162.9(2)
O1 Ni2 N21 103.9(2)
N2 Ni2 N21 94.3(2)
O21 Ni2 Tb 40.74(11)
N12 Ni2 Tb 139.11(17)
O11 Ni2 Tb 77.19(12)
O1 Ni2 Tb 43.99(12)
N2 Ni2 Tb 121.52(16)
N21 Ni2 Tb 95.51(18)
C6 O1 Ni2 116.0(4)
C6 O1 Ni1 105.7(3)
Ni2 O1 Ni1 93.47(16)
C6 O1 Tb 136.7(4)
Ni2 O1 Tb 99.03(16)
Ni1 O1 Tb 96.26(15)
C5 N1 C1 118.8(6)
C5 N1 Ni1 114.7(4)
C1 N1 Ni1 125.5(5)
C11 N2 C7 118.4(6)
C11 N2 Ni2 126.0(5)
C7 N2 Ni2 115.6(4)
C26 O11 Ni1 115.6(4)
C26 O11 Ni2 111.2(4)
Ni1 O11 Ni2 99.91(18)
C21 N11 C25 118.1(6)
C21 N11 Ni1 127.2(5)
C25 N11 Ni1 114.6(5)
C27 N12 C31 119.3(6)
C27 N12 Ni2 113.3(4)
C31 N12 Ni2 127.3(5)
C46 O21 Ni2 113.8(4)
C46 O21 Tb 126.9(4)
Ni2 O21 Tb 103.62(17)
C41 N21 C45 118.9(6)
C41 N21 Ni2 126.9(5)
C45 N21 Ni2 114.1(4)
C47 N22 C51 117.5(6)
C47 N22 Tb 116.2(4)
C51 N22 Tb 126.3(5)
C66 O31 Ni1 116.8(4)
C66 O31 Tb 125.6(4)
Ni1 O31 Tb 107.21(18)
C65 N31 C61 118.5(6)
C65 N31 Ni1 114.7(4)
C61 N31 Ni1 126.3(5)
C71 N32 C67 117.2(6)
C71 N32 Tb 126.6(5)
C67 N32 Tb 116.2(4)
N41 O41 Tb 98.0(4)
N41 O42 Tb 93.1(4)
N1 C1 C2 121.1(7)
N1 C1 H1 119.5
C2 C1 H1 119.5
C3 C2 C1 120.5(8)
C3 C2 H2 119.7
C1 C2 H2 119.7
C2 C3 C4 118.8(8)
C2 C3 H3 120.6
C4 C3 H3 120.6
C5 C4 C3 119.0(8)
C5 C4 H4 120.5
C3 C4 H4 120.5
N1 C5 C4 121.8(6)
N1 C5 C6 115.4(5)
C4 C5 C6 122.8(6)
O1 C6 O2 111.2(5)
O1 C6 C5 108.9(5)
O2 C6 C5 106.9(5)
O1 C6 C7 109.0(5)
O2 C6 C7 110.3(5)
C5 C6 C7 110.5(5)
C6 O2 H2O 109.5
N2 C7 C8 122.4(7)
N2 C7 C6 116.1(5)
C8 C7 C6 121.5(7)
C9 C8 C7 118.2(8)
C9 C8 H8 120.9
C7 C8 H8 120.9
C10 C9 C8 120.0(8)
C10 C9 H9 120.0
C8 C9 H9 120.0
C9 C10 C11 118.1(8)
C9 C10 H10 120.9
C11 C10 H10 120.9
N2 C11 C10 122.8(8)
N2 C11 H11 118.6
C10 C11 H11 118.6
N11 C21 C22 121.5(8)
N11 C21 H21 119.3
C22 C21 H21 119.3
C23 C22 C21 119.1(8)
C23 C22 H22 120.5
C21 C22 H22 120.5
C24 C23 C22 119.2(9)
C24 C23 H23 120.4
C22 C23 H23 120.4
C23 C24 C25 120.0(9)
C23 C24 H24 120.0
C25 C24 H24 120.0
N11 C25 C24 122.3(7)
N11 C25 C26 113.5(6)
C24 C25 C26 124.2(7)
O11 C26 O12 113.3(5)
O11 C26 C27 109.3(5)
O12 C26 C27 110.1(5)
O11 C26 C25 110.6(5)
O12 C26 C25 103.4(5)
C27 C26 C25 109.9(6)
C26 O12 C32 114.4(5)
N12 C27 C28 121.2(7)
N12 C27 C26 115.4(6)
C28 C27 C26 123.4(6)
C29 C28 C27 119.6(8)
C29 C28 H28 120.2
C27 C28 H28 120.2
C28 C29 C30 119.1(8)
C28 C29 H29 120.4
C30 C29 H29 120.4
C29 C30 C31 120.0(8)
C29 C30 H30 120.0
C31 C30 H30 120.0
N12 C31 C30 120.7(8)
N12 C31 H31 119.6
C30 C31 H31 119.6
O12 C32 C33 108.8(7)
O12 C32 H32A 109.9
C33 C32 H32A 109.9
O12 C32 H32B 109.9
C33 C32 H32B 109.9
H32A C32 H32B 108.3
C32 C33 H33A 109.5
C32 C33 H33B 109.5
H33A C33 H33B 109.5
C32 C33 H33C 109.5
H33A C33 H33C 109.5
H33B C33 H33C 109.5
N21 C41 C42 122.1(8)
N21 C41 H41 119.0
C42 C41 H41 119.0
C43 C42 C41 119.6(8)
C43 C42 H42 120.2
C41 C42 H42 120.2
C42 C43 C44 118.5(7)
C42 C43 H43 120.7
C44 C43 H43 120.7
C43 C44 C45 120.0(8)
C43 C44 H44 120.0
C45 C44 H44 120.0
N21 C45 C44 120.9(7)
N21 C45 C46 114.3(5)
C44 C45 C46 124.8(7)
O21 C46 O22 112.4(5)
O21 C46 C47 110.4(5)
O22 C46 C47 110.0(5)
O21 C46 C45 109.7(5)
O22 C46 C45 101.4(5)
C47 C46 C45 112.6(5)
C52 O22 C46 114.2(5)
N22 C47 C48 121.7(7)
N22 C47 C46 116.1(5)
C48 C47 C46 122.3(7)
C49 C48 C47 120.0(8)
C49 C48 H48 120.0
C47 C48 H48 120.0
C48 C49 C50 118.4(8)
C48 C49 H49 120.8
C50 C49 H49 120.8
C51 C50 C49 118.7(9)
C51 C50 H50 120.6
C49 C50 H50 120.6
N22 C51 C50 123.6(9)
N22 C51 H51 118.2
C50 C51 H51 118.2
O22 C52 C53 107.6(7)
O22 C52 H52A 110.2
C53 C52 H52A 110.2
O22 C52 H52B 110.2
C53 C52 H52B 110.2
H52A C52 H52B 108.5
C52 C53 H53A 109.5
C52 C53 H53B 109.5
H53A C53 H53B 109.5
C52 C53 H53C 109.5
H53A C53 H53C 109.5
H53B C53 H53C 109.5
N31 C61 C62 122.6(7)
N31 C61 H61 118.7
C62 C61 H61 118.7
C63 C62 C61 118.7(7)
C63 C62 H62 120.7
C61 C62 H62 120.7
C62 C63 C64 120.5(7)
C62 C63 H63 119.8
C64 C63 H63 119.8
C63 C64 C65 117.3(8)
C63 C64 H64 121.3
C65 C64 H64 121.3
N31 C65 C64 122.4(7)
N31 C65 C66 115.8(5)
C64 C65 C66 121.8(6)
O31 C66 O32 112.7(5)
O31 C66 C67 110.3(5)
O32 C66 C67 101.6(5)
O31 C66 C65 109.7(5)
O32 C66 C65 109.0(5)
C67 C66 C65 113.5(5)
C72 O32 C66 113.9(5)
N32 C67 C68 122.0(7)
N32 C67 C66 113.9(5)
C68 C67 C66 124.0(6)
C67 C68 C69 118.9(8)
C67 C68 H68 120.6
C69 C68 H68 120.6
C70 C69 C68 118.8(9)
C70 C69 H69 120.6
C68 C69 H69 120.6
C69 C70 C71 119.2(9)
C69 C70 H70 120.4
C71 C70 H70 120.4
N32 C71 C70 124.0(8)
N32 C71 H71 118.0
C70 C71 H71 118.0
O32 C72 C73A 105.8(13)
O32 C72 C73 111.0(18)
C73A C72 C73 26(2)
O32 C72 H72A 109.4
C73A C72 H72A 88.4
C73 C72 H72A 109.4
O32 C72 H72B 109.4
C73A C72 H72B 132.6
C73 C72 H72B 109.4
H72A C72 H72B 108.0
O43 N41 O41 122.8(7)
O43 N41 O42 120.0(8)
O41 N41 O42 117.2(6)
O43 N41 Tb 177.8(7)
O41 N41 Tb 56.3(3)
O42 N41 Tb 61.0(3)
O51 Cl1 O53 112.9(6)
O51 Cl1 O54 115.4(8)
O53 Cl1 O54 107.7(7)
O51 Cl1 O52 107.7(7)
O53 Cl1 O52 107.1(7)
O54 Cl1 O52 105.4(9)
O57 Cl2 O55 119.3(15)
O57 Cl2 O56 117.5(18)
O55 Cl2 O56 115.0(14)
O57 Cl2 O58 102.8(18)
O55 Cl2 O58 98.6(16)
O56 Cl2 O58 97.3(19)
C2E C1E O1E 117(3)
C4E C3E O2E 117(3)
C6E C5E O3E 121(3)
C8E C7E O4E 120(3)

loop_
_geom_bond_atom_site_label_1
_geom_bond_atom_site_label_2
_geom_bond_distance
Tb O31 2.241(4)
Tb O21 2.291(4)
Tb O1W 2.379(5)
Tb O1 2.399(4)
Tb O41 2.404(5)
Tb O42 2.505(5)
Tb N32 2.562(6)
Tb N22 2.596(6)
Tb N41 2.862(7)
Tb Ni2 3.4115(13)
Tb Ni1 3.4429(13)
Ni1 O11 2.020(4)
Ni1 O31 2.033(4)
Ni1 N31 2.074(5)
Ni1 N1 2.083(5)
Ni1 N11 2.089(6)
Ni1 O1 2.222(4)
Ni2 O21 2.045(4)
Ni2 N12 2.066(6)
Ni2 O11 2.072(4)
Ni2 O1 2.078(4)
Ni2 N2 2.094(6)
Ni2 N21 2.113(5)
O1 C6 1.398(7)
N1 C5 1.342(8)
N1 C1 1.362(8)
N2 C11 1.336(9)
N2 C7 1.342(9)
O11 C26 1.369(7)
N11 C21 1.342(9)
N11 C25 1.356(9)
N12 C27 1.340(9)
N12 C31 1.367(9)
O21 C46 1.361(7)
N21 C41 1.332(9)
N21 C45 1.333(9)
N22 C47 1.332(9)
N22 C51 1.342(10)
O31 C66 1.357(7)
N31 C65 1.322(9)
N31 C61 1.350(8)
N32 C71 1.340(9)
N32 C67 1.346(9)
O41 N41 1.254(9)
O42 N41 1.255(8)
C1 C2 1.365(12)
C1 H1 0.9300
C2 C3 1.357(13)
C2 H2 0.9300
C3 C4 1.393(12)
C3 H3 0.9300
C4 C5 1.373(10)
C4 H4 0.9300
C5 C6 1.537(9)
C6 O2 1.409(8)
C6 C7 1.542(9)
O2 H2O 0.8200
C7 C8 1.396(10)
C8 C9 1.389(12)
C8 H8 0.9300
C9 C10 1.371(13)
C9 H9 0.9300
C10 C11 1.401(12)
C10 H10 0.9300
C11 H11 0.9300
C21 C22 1.402(12)
C21 H21 0.9300
C22 C23 1.377(15)
C22 H22 0.9300
C23 C24 1.355(13)
C23 H23 0.9300
C24 C25 1.371(10)
C24 H24 0.9300
C25 C26 1.551(10)
C26 O12 1.428(7)
C26 C27 1.536(9)
O12 C32 1.443(9)
C27 C28 1.401(10)
C28 C29 1.371(12)
C28 H28 0.9300
C29 C30 1.375(14)
C29 H29 0.9300
C30 C31 1.387(12)
C30 H30 0.9300
C31 H31 0.9300
C32 C33 1.463(11)
C32 H32A 0.9700
C32 H32B 0.9700
C33 H33A 0.9600
C33 H33B 0.9600
C33 H33C 0.9600
C41 C42 1.373(11)
C41 H41 0.9300
C42 C43 1.359(13)
C42 H42 0.9300
C43 C44 1.365(11)
C43 H43 0.9300
C44 C45 1.383(9)
C44 H44 0.9300
C45 C46 1.535(9)
C46 O22 1.449(7)
C46 C47 1.533(10)
O22 C52 1.435(9)
C47 C48 1.394(9)
C48 C49 1.361(12)
C48 H48 0.9300
C49 C50 1.380(14)
C49 H49 0.9300
C50 C51 1.367(12)
C50 H50 0.9300
C51 H51 0.9300
C52 C53 1.505(12)
C52 H52A 0.9700
C52 H52B 0.9700
C53 H53A 0.9600
C53 H53B 0.9600
C53 H53C 0.9600
C61 C62 1.375(10)
C61 H61 0.9300
C62 C63 1.347(12)
C62 H62 0.9300
C63 C64 1.395(11)
C63 H63 0.9300
C64 C65 1.399(9)
C64 H64 0.9300
C65 C66 1.545(9)
C66 O32 1.434(7)
C66 C67 1.533(9)
O32 C72 1.433(9)
C67 C68 1.394(10)
C68 C69 1.409(14)
C68 H68 0.9300
C69 C70 1.341(15)
C69 H69 0.9300
C70 C71 1.386(12)
C70 H70 0.9300
C71 H71 0.9300
C72 C73A 1.50(3)
C72 C73 1.55(4)
C72 H72A 0.9700
C72 H72B 0.9700
N41 O43 1.226(8)
Cl1 O51 1.404(9)
Cl1 O53 1.411(9)
Cl1 O54 1.416(10)
Cl1 O52 1.440(9)
Cl2 O57 1.278(14)
Cl2 O55 1.382(12)
Cl2 O56 1.40(2)
Cl2 O58 1.50(2)
O1E C1E 1.28(2)
C1E C2E 1.22(3)
O2E C3E 1.27(2)
C3E C4E 1.17(3)
O3E C5E 1.21(2)
C5E C6E 1.19(3)
O4E C7E 1.23(2)
C7E C8E 1.19(3)
